data_4031160
loop_
_publ_author_name
'Amarilla, J.M.'
'Alonso, J.A.'
'Rojas, R.M.'

_publ_section_title
;
 Structural study of the trigonal Bi2.34 U0.33 La0.33 O5 oxide ion
 conductor: Rietveld refinement of X-ray and neutron powder diffraction
 data
;
_journal_name_full
;
Journal of the Chemical Society. Dalton Transactions, Inorganic Chemistry 
(1972-)
;
_journal_page_first 1137
_journal_page_last 1141
_journal_volume 1999
_journal_year 1999
_chemical_formula_sum 'Bi2.34 La0.33 O5 U0.33'
_chemical_name_systematic 'Bi2.34 U0.33 La0.33 O5'
_space_group_IT_number 147
_symmetry_space_group_name_Hall '-P 3'
_symmetry_space_group_name_H-M 'P -3'
_cell_angle_alpha 90
_cell_angle_beta 90
_cell_angle_gamma 120
_cell_formula_units_Z 1
_cell_length_a 4.01395
_cell_length_b 4.01395
_cell_length_c 9.5423
_cell_volume 133.146
_citation_journal_id_ASTM JCDTBI
_cod_data_source_file Amarilla_JCDTBI_1999_68.cif
_cod_data_source_block Bi2.34La0.33O5U0.33
_cod_original_cell_volume 133.1458
_cod_database_code 4031160

loop_
_symmetry_equiv_pos_as_xyz
x,y,z
-y,x-y,z
-x+y,-x,z
-x,-y,-z
y,-x+y,-z
x-y,x,-z

loop_
_atom_site_label
_atom_site_type_symbol
_atom_site_fract_x
_atom_site_fract_y
_atom_site_fract_z
_atom_site_occupancy
_atom_site_U_iso_or_equiv
O2 O-2 0.6667 0.3333 0.58 0.96 0.0
Bi1 Bi+3 0.6667 0.3333 0.3464 0.833 0.0
O3 O-2 0 0 0.229 0.755 0.0
U1 U+6 0 0 0 0.333 0.0
O1 O-2 0.6667 0.3333 0.025 0.805 0.0
La1 La+3 0.6667 0.3333 0.3464 0.167 0.0
Bi2 Bi+3 0 0 0 0.667 0.0
